data_4130654
loop_
_publ_author_name
'Mauck, Catherine M.'
'Hartnett, Patrick E.'
'Margulies, Eric A.'
'Ma, Lin'
'Miller, Claire E.'
'Schatz, George C.'
'Marks, Tobin J.'
'Wasielewski, Michael R.'

_publ_section_title
;
 Singlet Fission via an Excimer-Like Intermediate in
 3,6-Bis(thiophen-2-yl)diketopyrrolopyrrole Derivatives.
;
_journal_issue 36
_journal_name_full 'Journal of the American Chemical Society'
_journal_page_first 11749
_journal_page_last 11761
_journal_paper_doi 10.1021/jacs.6b05627
_journal_volume 138
_journal_year 2016
_chemical_formula_moiety 'C16 H12 N2 O2 S2'
_chemical_formula_sum 'C16 H12 N2 O2 S2'
_chemical_formula_weight 328.40
_chemical_name_systematic Me2TDPP
_space_group_crystal_system monoclinic
_space_group_IT_number 14
_space_group_name_Hall '-P 2ybc'
_space_group_name_H-M_alt 'P 1 21/c 1'
_atom_sites_solution_hydrogens geom
_atom_sites_solution_primary direct
_audit_creation_date 2016-01-20
_audit_creation_method
;
Olex2 1.2
(compiled 2015.09.30 svn.r3233 for OlexSys, GUI svn.r5103)
;
_cell_angle_alpha 90
_cell_angle_beta 154.939(4)
_cell_angle_gamma 90
_cell_formula_units_Z 2
_cell_length_a 11.2356(9)
_cell_length_b 12.9918(10)
_cell_length_c 11.3681(10)
_cell_measurement_reflns_used 3395
_cell_measurement_temperature 100(2)
_cell_measurement_theta_max 64.91
_cell_measurement_theta_min 5.26
_cell_volume 702.90(14)
_computing_cell_refinement 'SAINT V7.23A (Bruker, 2005)'
_computing_data_collection 'APEX2 V2.1-4 (Bruker, 2007)'
_computing_data_reduction 'Bruker SAINT'
_computing_molecular_graphics 'Olex2 (Dolomanov et al., 2009)'
_computing_publication_material 'Olex2 (Dolomanov et al., 2009)'
_computing_structure_refinement 'ShelXL (Sheldrick, 2015)'
_computing_structure_solution 'ShelXS (Sheldrick, 2008)'
_diffrn_ambient_temperature 100.01
_diffrn_detector_area_resol_mean 8
_diffrn_measured_fraction_theta_full 0.934
_diffrn_measured_fraction_theta_max 0.991
_diffrn_measurement_device_type 'Bruker Kappa APEX CCD area detector'
_diffrn_measurement_method '\w and \f scans'
_diffrn_radiation_monochromator 'Quazar optics'
_diffrn_radiation_type CuK\a
_diffrn_radiation_wavelength 1.54178
_diffrn_reflns_av_R_equivalents 0.0238
_diffrn_reflns_av_unetI/netI 0.0250
_diffrn_reflns_Laue_measured_fraction_full 0.934
_diffrn_reflns_Laue_measured_fraction_max 0.991
_diffrn_reflns_limit_h_max 13
_diffrn_reflns_limit_h_min -13
_diffrn_reflns_limit_k_max 15
_diffrn_reflns_limit_k_min -15
_diffrn_reflns_limit_l_max 13
_diffrn_reflns_limit_l_min -13
_diffrn_reflns_number 3754
_diffrn_reflns_point_group_measured_fraction_full 0.934
_diffrn_reflns_point_group_measured_fraction_max 0.991
_diffrn_reflns_theta_full 67.679
_diffrn_reflns_theta_max 64.907
_diffrn_reflns_theta_min 5.261
_diffrn_source microsource
_exptl_absorpt_coefficient_mu 3.511
_exptl_absorpt_correction_T_max 0.7526
_exptl_absorpt_correction_T_min 0.5503
_exptl_absorpt_correction_type multi-scan
_exptl_absorpt_process_details
;
SADABS-2014/5 (Bruker,2014/5) was used for absorption correction.
wR2(int) was 0.0773 before and 0.0339 after correction.
The Ratio of minimum to maximum transmission is 0.7312.
The \l/2 correction factor is 0.00150.
;
_exptl_crystal_colour 'clear dark red'
_exptl_crystal_colour_lustre clear
_exptl_crystal_colour_modifier dark
_exptl_crystal_colour_primary red
_exptl_crystal_density_diffrn 1.552
_exptl_crystal_description needle
_exptl_crystal_F_000 340
_exptl_crystal_size_max 1.674
_exptl_crystal_size_mid 0.11
_exptl_crystal_size_min 0.061
_refine_diff_density_max 0.322
_refine_diff_density_min -0.317
_refine_diff_density_rms 0.061
_refine_ls_extinction_method none
_refine_ls_goodness_of_fit_ref 1.124
_refine_ls_hydrogen_treatment constr
_refine_ls_matrix_type full
_refine_ls_number_parameters 101
_refine_ls_number_reflns 1184
_refine_ls_number_restraints 0
_refine_ls_restrained_S_all 1.124
_refine_ls_R_factor_all 0.0324
_refine_ls_R_factor_gt 0.0320
_refine_ls_shift/su_max 0.000
_refine_ls_shift/su_mean 0.000
_refine_ls_structure_factor_coef Fsqd
_refine_ls_weighting_details 'w=1/[\s^2^(Fo^2^)+(0.0578P)^2^+0.3396P] where P=(Fo^2^+2Fc^2^)/3'
_refine_ls_weighting_scheme calc
_refine_ls_wR_factor_gt 0.0942
_refine_ls_wR_factor_ref 0.0945
_reflns_Friedel_coverage 0.000
_reflns_number_gt 1162
_reflns_number_total 1184
_reflns_threshold_expression 'I > 2\s(I)'
_cod_data_source_file ja6b05627_si_002.cif
_cod_data_source_block me2tdpp_x
_cod_original_cell_volume 702.90(11)
_cod_database_code 4130654
_shelxl_version_number 2013-4
_shelx_space_group_comment
;
The symmetry employed for this shelxl refinement is uniquely defined
by the following loop, which should always be used as a source of
symmetry information in preference to the above space-group names.
They are only intended as comments.
;
_shelx_estimated_absorpt_t_max 0.814
_shelx_estimated_absorpt_t_min 0.067
_olex2_refinement_description
;
1. Fixed Uiso
 At 1.2 times of:
  All C(H) groups
 At 1.5 times of:
  All C(H,H,H) groups
2.a Aromatic/amide H refined with riding coordinates:
 C7(H7), C8(H8), C10(H10)
2.b Idealised Me refined as rotating group:
 C5(H5a,H5b,H5c)
;
_olex2_submission_special_instructions 'No special instructions were received'

loop_
_space_group_symop_operation_xyz
'x, y, z'
'-x, y+1/2, -z+1/2'
'-x, -y, -z'
'x, -y-1/2, z-1/2'

loop_
_atom_site_label
_atom_site_type_symbol
_atom_site_fract_x
_atom_site_fract_y
_atom_site_fract_z
_atom_site_U_iso_or_equiv
_atom_site_adp_type
_atom_site_occupancy
_atom_site_site_symmetry_order
_atom_site_calc_flag
_atom_site_refinement_flags_posn
S1 S 0.15998(8) 0.16647(3) -0.13009(8) 0.01967(19) Uani 1 1 d .
O1 O 0.7808(2) 0.18976(9) 0.8355(2) 0.0189(3) Uani 1 1 d .
N2 N 0.4977(3) 0.14984(10) 0.4216(3) 0.0151(3) Uani 1 1 d .
C3 C 0.5856(3) 0.01738(12) 0.6235(3) 0.0149(4) Uani 1 1 d .
C4 C 0.3616(3) 0.06422(12) 0.2534(3) 0.0150(4) Uani 1 1 d .
C5 C 0.4839(4) 0.25539(13) 0.3667(4) 0.0205(4) Uani 1 1 d .
H5A H 0.5664 0.2592 0.3617 0.031 Uiso 1 1 calc GR
H5B H 0.5887 0.3004 0.5140 0.031 Uiso 1 1 calc GR
H5C H 0.2873 0.2776 0.1874 0.031 Uiso 1 1 calc GR
C6 C 0.6427(3) 0.12562(13) 0.6571(3) 0.0155(4) Uani 1 1 d .
C7 C 0.0631(3) -0.02380(13) -0.1648(3) 0.0174(4) Uani 1 1 d .
H7 H 0.0604 -0.0887 -0.1287 0.021 Uiso 1 1 calc R
C8 C -0.0740(4) -0.00350(14) -0.3949(3) 0.0203(4) Uani 1 1 d .
H8 H -0.1793 -0.0538 -0.5309 0.024 Uiso 1 1 calc R
C9 C 0.2032(3) 0.06264(12) 0.0036(3) 0.0150(4) Uani 1 1 d .
C10 C -0.0412(4) 0.09519(14) -0.4036(3) 0.0200(4) Uani 1 1 d .
H10 H -0.1211 0.1212 -0.5458 0.024 Uiso 1 1 calc R

loop_
_atom_site_aniso_label
_atom_site_aniso_U_11
_atom_site_aniso_U_22
_atom_site_aniso_U_33
_atom_site_aniso_U_23
_atom_site_aniso_U_13
_atom_site_aniso_U_12
S1 0.0226(3) 0.0192(3) 0.0195(3) 0.00057(15) 0.0193(3) -0.00118(15)
O1 0.0224(6) 0.0157(6) 0.0193(6) -0.0026(5) 0.0189(6) -0.0019(5)
N2 0.0167(7) 0.0135(7) 0.0154(7) 0.0004(5) 0.0145(6) -0.0001(5)
C3 0.0148(7) 0.0164(8) 0.0152(7) -0.0001(6) 0.0138(7) 0.0000(6)
C4 0.0134(7) 0.0154(8) 0.0168(8) 0.0013(6) 0.0137(7) 0.0015(6)
C5 0.0275(9) 0.0141(8) 0.0249(9) 0.0005(6) 0.0242(8) -0.0002(6)
C6 0.0153(7) 0.0171(8) 0.0170(7) 0.0026(6) 0.0149(7) 0.0025(6)
C7 0.0167(7) 0.0217(9) 0.0164(8) 0.0032(6) 0.0153(7) 0.0038(6)
C8 0.0215(8) 0.0214(9) 0.0195(8) -0.0009(7) 0.0188(8) 0.0011(7)
C9 0.0146(7) 0.0164(8) 0.0160(8) 0.0030(6) 0.0140(7) 0.0028(6)
C10 0.0217(8) 0.0242(9) 0.0188(8) 0.0022(7) 0.0188(8) 0.0022(7)

loop_
_atom_type_symbol
_atom_type_description
_atom_type_scat_dispersion_real
_atom_type_scat_dispersion_imag
_atom_type_scat_source
C C 0.0181 0.0091 'International Tables Vol C Tables 4.2.6.8 and 6.1.1.4'
H H 0.0000 0.0000 'International Tables Vol C Tables 4.2.6.8 and 6.1.1.4'
N N 0.0311 0.0180 'International Tables Vol C Tables 4.2.6.8 and 6.1.1.4'
O O 0.0492 0.0322 'International Tables Vol C Tables 4.2.6.8 and 6.1.1.4'
S S 0.3331 0.5567 'International Tables Vol C Tables 4.2.6.8 and 6.1.1.4'

loop_
_geom_angle_atom_site_label_1
_geom_angle_atom_site_label_2
_geom_angle_atom_site_label_3
_geom_angle
_geom_angle_site_symmetry_1
_geom_angle_site_symmetry_3
C10 S1 C9 91.85(8) . .
C4 N2 C5 127.35(14) . .
C4 N2 C6 111.67(13) . .
C6 N2 C5 120.76(13) . .
C3 C3 C6 108.33(17) 3_656 .
C4 C3 C3 109.13(18) 3_656 3_656
C4 C3 C6 142.54(15) 3_656 .
N2 C4 C9 125.29(15) . .
C3 C4 N2 106.93(14) 3_656 .
C3 C4 C9 127.76(15) 3_656 .
N2 C5 H5A 109.5 . .
N2 C5 H5B 109.5 . .
N2 C5 H5C 109.5 . .
H5A C5 H5B 109.5 . .
H5A C5 H5C 109.5 . .
H5B C5 H5C 109.5 . .
O1 C6 N2 122.53(15) . .
O1 C6 C3 133.53(15) . .
N2 C6 C3 103.93(13) . .
C8 C7 H7 124.0 . .
C9 C7 H7 124.0 . .
C9 C7 C8 111.98(15) . .
C7 C8 H8 123.2 . .
C10 C8 C7 113.50(16) . .
C10 C8 H8 123.2 . .
C4 C9 S1 125.43(12) . .
C7 C9 S1 110.49(12) . .
C7 C9 C4 124.08(15) . .
S1 C10 H10 123.9 . .
C8 C10 S1 112.17(13) . .
C8 C10 H10 123.9 . .

loop_
_geom_bond_atom_site_label_1
_geom_bond_atom_site_label_2
_geom_bond_distance
_geom_bond_site_symmetry_2
S1 C9 1.7404(16) .
S1 C10 1.7039(17) .
O1 C6 1.231(2) .
N2 C4 1.391(2) .
N2 C5 1.456(2) .
N2 C6 1.421(2) .
C3 C3 1.416(3) 3_656
C3 C4 1.389(2) 3_656
C3 C6 1.446(2) .
C4 C3 1.389(2) 3_656
C4 C9 1.441(2) .
C5 H5A 0.9800 .
C5 H5B 0.9800 .
C5 H5C 0.9800 .
C7 H7 0.9500 .
C7 C8 1.409(2) .
C7 C9 1.395(2) .
C8 H8 0.9500 .
C8 C10 1.363(3) .
C10 H10 0.9500 .

loop_
_geom_torsion_atom_site_label_1
_geom_torsion_atom_site_label_2
_geom_torsion_atom_site_label_3
_geom_torsion_atom_site_label_4
_geom_torsion
_geom_torsion_site_symmetry_1
_geom_torsion_site_symmetry_4
N2 C4 C9 S1 1.9(2) . .
N2 C4 C9 C7 -178.40(14) . .
C3 C3 C6 O1 -179.04(17) 3_656 .
C3 C3 C6 N2 0.2(2) 3_656 .
C3 C4 C9 S1 -176.50(12) 3_656 .
C3 C4 C9 C7 3.2(3) 3_656 .
C4 N2 C6 O1 178.93(14) . .
C4 N2 C6 C3 -0.41(17) . .
C4 C3 C6 O1 1.1(4) 3_656 .
C4 C3 C6 N2 -179.7(2) 3_656 .
C5 N2 C4 C3 -174.17(15) . 3_656
C5 N2 C4 C9 7.2(2) . .
C5 N2 C6 O1 -6.0(2) . .
C5 N2 C6 C3 174.63(14) . .
C6 N2 C4 C3 0.47(17) . 3_656
C6 N2 C4 C9 -178.19(14) . .
C7 C8 C10 S1 0.33(19) . .
C8 C7 C9 S1 -0.11(17) . .
C8 C7 C9 C4 -179.87(14) . .
C9 S1 C10 C8 -0.33(14) . .
C9 C7 C8 C10 -0.1(2) . .
C10 S1 C9 C4 180.00(14) . .
C10 S1 C9 C7 0.25(12) . .
